data_4110301
loop_
_publ_author_name
'Hideaki Ebata'
'Takafumi Izawa'
'Eigo Miyazaki'
'Kazuo Takimiya'
'Masaaki Ikeda'
'Hirokazu Kuwabara'
'Tatsuto Yui'

_publ_contact_author_address
;
Kagamiya 1-4-1
Higashi-Hiroshima
Hiroshima, Japan
;
_publ_contact_author_email ktakimi@hiroshima-u.ac.jp
_publ_contact_author_fax +81-82-424-5494
_publ_contact_author_name 'Kazuo Takimiya'
_publ_contact_author_phone +81-82-424-7734
_publ_section_title
;
 Highly Soluble [1]Benzothieno[3,2-b]benzothiophene (BTBT) Derivatives for
 High-Performance, Solution-Processed Organic Field-Effect Transistors
;
_journal_name_full 'Journal of the American Chemical Society'
_journal_page_first 15732
_journal_page_last 15733
_journal_paper_doi 10.1021/ja074841i
_journal_volume 129
_journal_year 2007
_chemical_formula_sum 'C38 H56 S2'
_chemical_formula_weight 576.95
_chemical_name_common BTBT-C12
_chemical_name_systematic
; 
BTBT-C12
;
_space_group_IT_number 14
_symmetry_cell_setting monoclinic
_symmetry_Int_Tables_number 14
_symmetry_space_group_name_Hall '-P 2yab'
_symmetry_space_group_name_H-M 'P 1 21/a 1'
_atom_sites_solution_hydrogens geom
_atom_sites_solution_primary direct
_atom_sites_solution_secondary difmap
_audit_creation_method SHELXL-97
_cell_angle_alpha 90.000(3)
_cell_angle_beta 90.589(3)
_cell_angle_gamma 90.000(3)
_cell_formula_units_Z 2
_cell_length_a 5.864(5)
_cell_length_b 7.740(7)
_cell_length_c 37.91(3)
_cell_measurement_reflns_used 3561
_cell_measurement_temperature 294.2
_cell_measurement_theta_max 27.5
_cell_measurement_theta_min 3.1
_cell_volume 1721(3)
_computing_cell_refinement CRYSTALCLEAR
_computing_data_collection CRYSTALCLEAR
_computing_data_reduction 'teXsan Ver. 1.11'
_computing_structure_refinement 'SHELXL-97 (Sheldrick, 1997)'
_computing_structure_solution SIR92
_diffrn_ambient_temperature 294.2
_diffrn_detector_area_resol_mean 14.71
_diffrn_measured_fraction_theta_full 0.887
_diffrn_measured_fraction_theta_max 0.887
_diffrn_measurement_device_type 'Rigaku/MSC Mercury CCD'
_diffrn_measurement_method \w
_diffrn_radiation_monochromator graphite
_diffrn_radiation_source 'rotating anode'
_diffrn_radiation_type MoK\a
_diffrn_radiation_wavelength 0.71070
_diffrn_reflns_av_R_equivalents 0.0000
_diffrn_reflns_av_sigmaI/netI 0.1398
_diffrn_reflns_limit_h_max 7
_diffrn_reflns_limit_h_min 0
_diffrn_reflns_limit_k_max 10
_diffrn_reflns_limit_k_min 0
_diffrn_reflns_limit_l_max 48
_diffrn_reflns_limit_l_min -48
_diffrn_reflns_number 3497
_diffrn_reflns_theta_full 27.48
_diffrn_reflns_theta_max 27.48
_diffrn_reflns_theta_min 3.09
_diffrn_standards_number 9662
_exptl_absorpt_coefficient_mu 0.178
_exptl_absorpt_correction_type none
_exptl_crystal_colour Colorless
_exptl_crystal_density_diffrn 1.114
_exptl_crystal_description Platelet
_exptl_crystal_F_000 632
_exptl_crystal_size_max 0.600
_exptl_crystal_size_mid 0.400
_exptl_crystal_size_min 0.100
_refine_diff_density_max 0.234
_refine_diff_density_min -0.327
_refine_diff_density_rms 0.051
_refine_ls_extinction_coef 0.0000
_refine_ls_extinction_method none
_refine_ls_goodness_of_fit_ref 0.818
_refine_ls_hydrogen_treatment fixed
_refine_ls_matrix_type full
_refine_ls_number_parameters 181
_refine_ls_number_reflns 3497
_refine_ls_number_restraints 0
_refine_ls_restrained_S_all 0.818
_refine_ls_R_factor_all 0.0957
_refine_ls_R_factor_gt 0.0608
_refine_ls_shift/su_max 0.001
_refine_ls_shift/su_mean 0.000
_refine_ls_structure_factor_coef Fsqd
_refine_ls_weighting_details 'calc w=1/[\s^2^(Fo^2^)+(0.0554P)^2^+0.0000P] where P=(Fo^2^+2Fc^2^)/3'
_refine_ls_weighting_scheme calc
_refine_ls_wR_factor_gt 0.1405
_refine_ls_wR_factor_ref 0.1646
_reflns_number_gt 1651
_reflns_number_total 3497
_reflns_threshold_expression >2sigma(I)
_cod_data_source_file ja074841i-file001.cif
_cod_data_source_block BTBT-C12
_cod_database_code 4110301

loop_
_symmetry_equiv_pos_as_xyz
'x, y, z'
'-x+1/2, y+1/2, -z'
'-x, -y, -z'
'x-1/2, -y-1/2, z'

loop_
_atom_site_label
_atom_site_type_symbol
_atom_site_fract_x
_atom_site_fract_y
_atom_site_fract_z
_atom_site_U_iso_or_equiv
_atom_site_adp_type
_atom_site_occupancy
_atom_site_symmetry_multiplicity
_atom_site_calc_flag
S1 S 0.78406(11) 0.11205(9) 0.476421(19) 0.0405(2) Uani 1 1 d
C1 C 0.5993(4) 0.0497(3) 0.44245(7) 0.0357(6) Uani 1 1 d
C2 C 0.6346(4) 0.0769(4) 0.40677(8) 0.0448(7) Uani 1 1 d
C3 C 0.4717(5) 0.0204(4) 0.38262(8) 0.0444(7) Uani 1 1 d
C4 C 0.2777(5) -0.0644(4) 0.39500(8) 0.0464(7) Uani 1 1 d
C5 C 0.2415(4) -0.0906(3) 0.43041(8) 0.0401(7) Uani 1 1 d
C6 C 0.4006(4) -0.0315(3) 0.45501(7) 0.0338(6) Uani 1 1 d
C7 C 0.4042(4) -0.0362(3) 0.49244(7) 0.0349(6) Uani 1 1 d
C8 C 0.4982(5) 0.0593(4) 0.34399(8) 0.0593(9) Uani 1 1 d
C9 C 0.6958(6) -0.0247(4) 0.32563(9) 0.0580(8) Uani 1 1 d
C10 C 0.7217(6) 0.0349(4) 0.28781(9) 0.0610(9) Uani 1 1 d
C11 C 0.9200(6) -0.0395(4) 0.26827(9) 0.0657(9) Uani 1 1 d
C12 C 0.9447(6) 0.0306(5) 0.23131(9) 0.0698(10) Uani 1 1 d
C13 C 1.1418(7) -0.0401(5) 0.21086(10) 0.0769(11) Uani 1 1 d
C14 C 1.1638(7) 0.0333(5) 0.17430(10) 0.0779(11) Uani 1 1 d
C15 C 1.3578(7) -0.0386(5) 0.15299(10) 0.0862(12) Uani 1 1 d
C16 C 1.3785(7) 0.0359(6) 0.11673(11) 0.0902(13) Uani 1 1 d
C17 C 1.5699(8) -0.0358(6) 0.09522(11) 0.1015(15) Uani 1 1 d
C18 C 1.5874(9) 0.0382(7) 0.05879(12) 0.1204(18) Uani 1 1 d
C19 C 1.7736(10) -0.0326(9) 0.03636(14) 0.153(2) Uani 1 1 d
H1 H 0.7698 0.1337 0.3990 0.055 Uiso 1 1 d
H2 H 0.1677 -0.1083 0.3782 0.057 Uiso 1 1 d
H3 H 0.1034 -0.1495 0.4379 0.049 Uiso 1 1 d
H4 H 0.3593 0.0235 0.3318 0.076 Uiso 1 1 d
H5 H 0.5115 0.1817 0.3408 0.076 Uiso 1 1 d
H6 H 0.8316 -0.0005 0.3388 0.069 Uiso 1 1 d
H7 H 0.6730 -0.1484 0.3260 0.069 Uiso 1 1 d
H8 H 0.5858 0.0074 0.2750 0.075 Uiso 1 1 d
H9 H 0.7394 0.1581 0.2880 0.075 Uiso 1 1 d
H10 H 1.0566 -0.0170 0.2817 0.081 Uiso 1 1 d
H11 H 0.9005 -0.1632 0.2673 0.081 Uiso 1 1 d
H12 H 0.8081 0.0079 0.2182 0.086 Uiso 1 1 d
H13 H 0.9652 0.1535 0.2325 0.086 Uiso 1 1 d
H14 H 1.2793 -0.0219 0.2242 0.093 Uiso 1 1 d
H15 H 1.1211 -0.1653 0.2092 0.093 Uiso 1 1 d
H16 H 1.0241 0.0153 0.1614 0.098 Uiso 1 1 d
H17 H 1.1862 0.1566 0.1763 0.098 Uiso 1 1 d
H18 H 1.4939 -0.0196 0.1662 0.106 Uiso 1 1 d
H19 H 1.3319 -0.1611 0.1514 0.106 Uiso 1 1 d
H20 H 1.2366 0.0182 0.1040 0.114 Uiso 1 1 d
H21 H 1.3990 0.1595 0.1188 0.114 Uiso 1 1 d
H22 H 1.7096 -0.0157 0.1077 0.125 Uiso 1 1 d
H23 H 1.5481 -0.1587 0.0934 0.125 Uiso 1 1 d
H24 H 1.4395 0.0248 0.0466 0.155 Uiso 1 1 d
H25 H 1.6087 0.1634 0.0606 0.155 Uiso 1 1 d
H26 H 1.7433 -0.1555 0.0334 0.183 Uiso 1 1 d
H27 H 1.7695 0.0186 0.0135 0.183 Uiso 1 1 d
H28 H 1.9126 -0.0169 0.0474 0.183 Uiso 1 1 d

loop_
_atom_site_aniso_label
_atom_site_aniso_U_11
_atom_site_aniso_U_22
_atom_site_aniso_U_33
_atom_site_aniso_U_23
_atom_site_aniso_U_13
_atom_site_aniso_U_12
S1 0.0289(4) 0.0433(5) 0.0495(5) 0.0012(3) 0.0024(3) -0.0058(3)
C1 0.0297(14) 0.0320(14) 0.0456(16) 0.0010(11) 0.0049(12) 0.0026(10)
C2 0.0337(16) 0.0520(18) 0.0487(18) 0.0020(14) 0.0009(13) 0.0019(12)
C3 0.0374(16) 0.0513(18) 0.0445(18) -0.0012(13) 0.0006(13) 0.0041(13)
C4 0.0420(17) 0.0492(18) 0.0479(18) -0.0067(14) -0.0070(14) 0.0036(13)
C5 0.0329(15) 0.0368(15) 0.0505(18) -0.0020(12) -0.0007(13) -0.0013(11)
C6 0.0258(13) 0.0273(13) 0.0484(16) -0.0012(11) 0.0019(11) 0.0036(10)
C7 0.0274(14) 0.0273(13) 0.0501(17) -0.0001(11) -0.0011(12) 0.0003(10)
C8 0.051(2) 0.082(2) 0.045(2) 0.0076(16) -0.0015(15) 0.0055(17)
C9 0.061(2) 0.067(2) 0.0458(19) -0.0014(16) -0.0005(16) 0.0071(16)
C10 0.056(2) 0.080(2) 0.047(2) 0.0038(17) 0.0002(16) 0.0003(17)
C11 0.068(2) 0.088(3) 0.0406(19) 0.0002(17) 0.0020(17) 0.0028(19)
C12 0.070(2) 0.093(3) 0.046(2) -0.0009(19) 0.0060(18) -0.002(2)
C13 0.072(3) 0.104(3) 0.055(2) -0.001(2) 0.003(2) 0.004(2)
C14 0.076(3) 0.109(3) 0.049(2) 0.001(2) 0.007(2) -0.001(2)
C15 0.082(3) 0.122(4) 0.054(3) 0.006(2) 0.006(2) -0.002(2)
C16 0.083(3) 0.133(4) 0.055(3) 0.001(2) 0.012(2) 0.003(3)
C17 0.093(3) 0.153(4) 0.059(3) -0.001(3) 0.011(2) 0.000(3)
C18 0.098(4) 0.201(5) 0.062(3) 0.012(3) 0.026(3) 0.004(3)
C19 0.128(5) 0.237(7) 0.095(4) 0.002(4) 0.042(4) 0.009(4)

loop_
_atom_type_symbol
_atom_type_description
_atom_type_scat_dispersion_real
_atom_type_scat_dispersion_imag
_atom_type_scat_source
C C 0.0033 0.0016 'International Tables Vol C Tables 4.2.6.8 and 6.1.1.4'
H H 0.0000 0.0000 'International Tables Vol C Tables 4.2.6.8 and 6.1.1.4'
S S 0.1246 0.1234 'International Tables Vol C Tables 4.2.6.8 and 6.1.1.4'

loop_
_geom_angle_atom_site_label_1
_geom_angle_atom_site_label_2
_geom_angle_atom_site_label_3
_geom_angle
_geom_angle_site_symmetry_1
_geom_angle_site_symmetry_3
_geom_angle_publ_flag
C7 S1 C1 90.80(14) 3_656 . yes
C2 C1 C6 121.9(3) . . yes
C2 C1 S1 125.5(2) . . yes
C6 C1 S1 112.5(2) . . yes
C1 C2 C3 119.2(3) . . yes
C1 C2 H1 120.2(3) . . no
C3 C2 H1 120.6(3) . . no
C2 C3 C4 118.9(3) . . yes
C2 C3 C8 120.2(3) . . yes
C4 C3 C8 120.9(3) . . yes
C5 C4 C3 122.0(3) . . yes
C5 C4 H2 119.0(3) . . no
C3 C4 H2 118.9(3) . . no
C4 C5 C6 119.8(3) . . yes
C4 C5 H3 119.3(3) . . no
C6 C5 H3 120.9(3) . . no
C5 C6 C1 118.1(3) . . yes
C5 C6 C7 131.7(2) . . yes
C1 C6 C7 110.2(2) . . yes
C7 C7 C6 114.2(3) 3_656 . yes
C7 C7 S1 112.3(3) 3_656 3_656 yes
C6 C7 S1 133.56(18) . 3_656 yes
C9 C8 C3 116.8(3) . . yes
C9 C8 H4 107.6(3) . . no
C3 C8 H4 108.2(3) . . no
C9 C8 H5 107.8(3) . . no
C3 C8 H5 109.1(3) . . no
H4 C8 H5 106.9(3) . . no
C8 C9 C10 113.0(3) . . yes
C8 C9 H6 108.3(3) . . no
C10 C9 H6 110.2(3) . . no
C8 C9 H7 108.3(3) . . no
C10 C9 H7 109.1(3) . . no
H6 C9 H7 107.6(3) . . no
C11 C10 C9 115.9(3) . . yes
C11 C10 H8 108.1(3) . . no
C9 C10 H8 108.9(3) . . no
C11 C10 H9 107.5(3) . . no
C9 C10 H9 107.9(3) . . no
H8 C10 H9 108.4(3) . . no
C10 C11 C12 113.7(3) . . yes
C10 C11 H10 108.3(3) . . no
C12 C11 H10 109.9(3) . . no
C10 C11 H11 107.9(3) . . no
C12 C11 H11 109.5(3) . . no
H10 C11 H11 107.3(3) . . no
C13 C12 C11 115.4(3) . . yes
C13 C12 H12 108.0(3) . . no
C11 C12 H12 109.3(3) . . no
C13 C12 H13 106.9(3) . . no
C11 C12 H13 108.9(3) . . no
H12 C12 H13 108.1(4) . . no
C12 C13 C14 114.3(3) . . yes
C12 C13 H14 108.8(4) . . no
C14 C13 H14 110.5(4) . . no
C12 C13 H15 107.4(4) . . no
C14 C13 H15 109.0(4) . . no
H14 C13 H15 106.5(4) . . no
C13 C14 C15 115.2(3) . . yes
C13 C14 H16 109.5(3) . . no
C15 C14 H16 108.6(4) . . no
C13 C14 H17 108.3(3) . . no
C15 C14 H17 107.7(4) . . no
H16 C14 H17 107.3(4) . . no
C16 C15 C14 114.7(4) . . yes
C16 C15 H18 110.4(4) . . no
C14 C15 H18 107.2(4) . . no
C16 C15 H19 109.6(4) . . no
C14 C15 H19 106.2(4) . . no
H18 C15 H19 108.5(4) . . no
C15 C16 C17 115.1(4) . . yes
C15 C16 H20 109.1(4) . . no
C17 C16 H20 108.6(4) . . no
C15 C16 H21 108.6(4) . . no
C17 C16 H21 108.4(4) . . no
H20 C16 H21 106.6(4) . . no
C16 C17 C18 114.7(4) . . yes
C16 C17 H22 108.3(4) . . no
C18 C17 H22 109.1(4) . . no
C16 C17 H23 107.8(4) . . no
C18 C17 H23 108.7(4) . . no
H22 C17 H23 108.1(5) . . no
C19 C18 C17 116.2(5) . . yes
C19 C18 H24 109.9(5) . . no
C17 C18 H24 108.8(4) . . no
C19 C18 H25 108.1(5) . . no
C17 C18 H25 108.8(4) . . no
H24 C18 H25 104.4(5) . . no
C18 C19 H26 106.9(5) . . no
C18 C19 H27 110.6(6) . . no
H26 C19 H27 107.4(6) . . no
C18 C19 H28 109.9(5) . . no
H26 C19 H28 110.0(6) . . no
H27 C19 H28 111.9(6) . . no

loop_
_geom_bond_atom_site_label_1
_geom_bond_atom_site_label_2
_geom_bond_distance
_geom_bond_site_symmetry_2
_geom_bond_publ_flag
S1 C7 1.727(3) 3_656 yes
S1 C1 1.743(3) . yes
C1 C2 1.387(4) . yes
C1 C6 1.410(3) . yes
C2 C3 1.387(4) . yes
C2 H1 0.955(3) . no
C3 C4 1.399(4) . yes
C3 C8 1.505(4) . yes
C4 C5 1.376(4) . yes
C4 H2 0.965(3) . no
C5 C6 1.390(4) . yes
C5 H3 0.974(3) . no
C6 C7 1.420(4) . yes
C7 C7 1.375(5) 3_656 yes
C7 S1 1.727(3) 3_656 yes
C8 C9 1.505(4) . yes
C8 H4 0.973(3) . no
C8 H5 0.958(3) . no
C9 C10 1.515(4) . yes
C9 H6 0.955(3) . no
C9 H7 0.968(3) . no
C10 C11 1.500(4) . yes
C10 H8 0.953(3) . no
C10 H9 0.960(3) . no
C11 C12 1.511(4) . yes
C11 H10 0.961(4) . no
C11 H11 0.964(4) . no
C12 C13 1.501(5) . yes
C12 H12 0.956(4) . no
C12 H13 0.960(4) . no
C13 C14 1.505(5) . yes
C13 H14 0.958(4) . no
C13 H15 0.978(4) . no
C14 C15 1.508(5) . yes
C14 H16 0.960(4) . no
C14 H17 0.966(4) . no
C15 C16 1.497(5) . yes
C15 H18 0.949(4) . no
C15 H19 0.962(4) . no
C16 C17 1.501(6) . yes
C16 H20 0.968(4) . no
C16 H21 0.967(4) . no
C17 C18 1.500(6) . yes
C17 H22 0.954(5) . no
C17 H23 0.962(5) . no
C18 C19 1.495(6) . yes
C18 H24 0.984(5) . no
C18 H25 0.979(5) . no
C19 H26 0.973(7) . no
C19 H27 0.951(6) . no
C19 H28 0.921(6) . no

loop_
_geom_torsion_atom_site_label_1
_geom_torsion_atom_site_label_2
_geom_torsion_atom_site_label_3
_geom_torsion_atom_site_label_4
_geom_torsion
_geom_torsion_site_symmetry_1
_geom_torsion_site_symmetry_4
_geom_torsion_publ_flag
C7 S1 C1 C2 177.4(2) 3_656 . yes
C7 S1 C1 C6 -1.48(19) 3_656 . yes
C6 C1 C2 C3 -1.0(4) . . yes
S1 C1 C2 C3 -179.8(2) . . yes
C1 C2 C3 C4 -0.8(4) . . yes
C1 C2 C3 C8 175.8(2) . . yes
C2 C3 C4 C5 1.2(4) . . yes
C8 C3 C4 C5 -175.3(3) . . yes
C3 C4 C5 C6 0.2(4) . . yes
C4 C5 C6 C1 -1.9(4) . . yes
C4 C5 C6 C7 178.0(3) . . yes
C2 C1 C6 C5 2.4(4) . . yes
S1 C1 C6 C5 -178.68(18) . . yes
C2 C1 C6 C7 -177.6(2) . . yes
S1 C1 C6 C7 1.4(3) . . yes
C5 C6 C7 C7 179.6(3) . 3_656 yes
C1 C6 C7 C7 -0.5(4) . 3_656 yes
C5 C6 C7 S1 -1.2(4) . 3_656 yes
C1 C6 C7 S1 178.71(19) . 3_656 yes
C2 C3 C8 C9 66.0(4) . . yes
C4 C3 C8 C9 -117.5(3) . . yes
C3 C8 C9 C10 -174.6(3) . . yes
C8 C9 C10 C11 178.1(3) . . yes
C9 C10 C11 C12 -177.2(3) . . yes
C10 C11 C12 C13 179.8(3) . . yes
C11 C12 C13 C14 -179.4(3) . . yes
C12 C13 C14 C15 -178.8(3) . . yes
C13 C14 C15 C16 -179.8(3) . . yes
C14 C15 C16 C17 -179.5(3) . . yes
C15 C16 C17 C18 179.3(4) . . yes
C16 C17 C18 C19 -178.9(4) . . yes
